data_7034280
loop_
_publ_author_name
'Wicht, Merrill M.'
'B\'athori, Nikoletta B'
'Nassimbeni, Luigi R.'

_publ_section_title
;
 Isoquinoline-based Werner clathrates with xylene isomers: aromatic
 interactions vs. molecular flexibility.
;
_journal_issue 15
_journal_name_full 'Dalton transactions (Cambridge, England : 2003)'
_journal_page_first 6863
_journal_page_last 6870
_journal_paper_doi 10.1039/c5dt00084j
_journal_volume 44
_journal_year 2015
_chemical_formula_sum 'C46 H38 N6 Ni S2'
_chemical_formula_weight 797.65
_chemical_name_systematic
; 
 ? 
;
_space_group_IT_number 170
_symmetry_cell_setting hexagonal
_symmetry_space_group_name_Hall 'P 65'
_symmetry_space_group_name_H-M 'P 65'
_atom_sites_solution_hydrogens geom
_atom_sites_solution_primary direct
_atom_sites_solution_secondary difmap
_audit_creation_method SHELXL-97
_audit_update_record
;
2015-03-02 deposited with the CCDC.
2015-03-04 downloaded from the CCDC.
;
_cell_angle_alpha 90.00
_cell_angle_beta 90.00
_cell_angle_gamma 120.00
_cell_formula_units_Z 6
_cell_length_a 10.8390(15)
_cell_length_b 10.8390(15)
_cell_length_c 59.167(12)
_cell_measurement_reflns_used 4048
_cell_measurement_temperature 173(2)
_cell_measurement_theta_max 26.89
_cell_measurement_theta_min 12.00
_cell_volume 6019.9(17)
_computing_structure_refinement 'SHELXL-97 (Sheldrick, 1997)'
_computing_structure_solution 'SHELXS-97 (Sheldrick, 1990)'
_diffrn_ambient_temperature 173(2)
_diffrn_measured_fraction_theta_full 0.795
_diffrn_measured_fraction_theta_max 0.795
_diffrn_radiation_monochromator graphite
_diffrn_radiation_source 'fine-focus sealed tube'
_diffrn_radiation_type MoK\a
_diffrn_radiation_wavelength 0.71073
_diffrn_reflns_av_R_equivalents 0.0563
_diffrn_reflns_av_sigmaI/netI 0.0606
_diffrn_reflns_limit_h_max 13
_diffrn_reflns_limit_h_min -13
_diffrn_reflns_limit_k_max 12
_diffrn_reflns_limit_k_min -13
_diffrn_reflns_limit_l_max 40
_diffrn_reflns_limit_l_min -65
_diffrn_reflns_number 16125
_diffrn_reflns_theta_full 26.89
_diffrn_reflns_theta_max 26.89
_diffrn_reflns_theta_min 12.00
_exptl_absorpt_coefficient_mu 0.628
_exptl_absorpt_correction_T_max 0.8638
_exptl_absorpt_correction_T_min 0.7318
_exptl_absorpt_correction_type multi-scan
_exptl_crystal_colour blue
_exptl_crystal_density_diffrn 1.320
_exptl_crystal_density_method 'not measured'
_exptl_crystal_description octahedral
_exptl_crystal_F_000 2496
_exptl_crystal_recrystallization_method 'Re-crystallisation from solvent: '
_exptl_crystal_size_max 0.53
_exptl_crystal_size_mid 0.26
_exptl_crystal_size_min 0.24
_refine_diff_density_max 0.229
_refine_diff_density_min -0.166
_refine_diff_density_rms 0.029
_refine_ls_abs_structure_details 'Flack H D (1983), Acta Cryst. A39, 876-881'
_refine_ls_abs_structure_Flack 0.025(18)
_refine_ls_extinction_expression Fc^*^=kFc[1+0.001xFc^2^\l^3^/sin(2\q)]^-1/4^
_refine_ls_extinction_method SHELXL
_refine_ls_goodness_of_fit_ref 1.028
_refine_ls_hydrogen_treatment noref
_refine_ls_matrix_type full
_refine_ls_number_parameters 667
_refine_ls_number_reflns 5150
_refine_ls_number_restraints 1
_refine_ls_restrained_S_all 1.028
_refine_ls_R_factor_all 0.0668
_refine_ls_R_factor_gt 0.0461
_refine_ls_shift/su_max 0.007
_refine_ls_shift/su_mean 0.001
_refine_ls_structure_factor_coef Fsqd
_refine_ls_weighting_details 'calc w=1/[\s^2^(Fo^2^)+(0.0646P)^2^+0.4672P] where P=(Fo^2^+2Fc^2^)/3'
_refine_ls_weighting_scheme calc
_refine_ls_wR_factor_gt 0.1055
_refine_ls_wR_factor_ref 0.1150
_reflns_number_gt 4048
_reflns_number_total 5150
_reflns_threshold_expression >2sigma(I)
_cod_data_source_file c5dt00084j2.cif
_cod_data_source_block H5mx
_cod_depositor_comments 'Adding full bibliography for 7034280--7034282.cif.'
_cod_original_sg_symbol_H-M P65
_cod_database_code 7034280

loop_
_symmetry_equiv_pos_as_xyz
'x, y, z'
'x-y, x, z+5/6'
'-y, x-y, z+2/3'
'-x, -y, z+1/2'
'-x+y, -x, z+1/3'
'y, -x+y, z+1/6'

loop_
_atom_site_label
_atom_site_type_symbol
_atom_site_fract_x
_atom_site_fract_y
_atom_site_fract_z
_atom_site_U_iso_or_equiv
_atom_site_adp_type
_atom_site_occupancy
_atom_site_symmetry_multiplicity
_atom_site_calc_flag
_atom_site_refinement_flags
_atom_site_disorder_assembly
_atom_site_disorder_group
Ni1 Ni 0.36776(6) 0.73566(4) 0.149638(14) 0.0483(2) Uani 1 1 d . . .
S1 S 0.00656(16) 0.71802(18) 0.10012(3) 0.0840(5) Uani 1 1 d . . .
N1 N 0.2128(5) 0.7375(5) 0.13017(8) 0.0641(11) Uani 1 1 d . . .
C1 C 0.1259(5) 0.7293(5) 0.11778(8) 0.0521(10) Uani 1 1 d . . .
S2 S 0.71168(18) 0.71827(18) 0.19916(3) 0.0845(5) Uani 1 1 d . . .
N2 N 0.5241(4) 0.7378(5) 0.16905(8) 0.0636(11) Uani 1 1 d . . .
C2 C 0.6037(5) 0.7291(5) 0.18140(8) 0.0528(10) Uani 1 1 d . . .
N3 N 0.2568(4) 0.7360(4) 0.17990(7) 0.0548(9) Uani 1 1 d . . .
C3 C 0.1129(6) 0.6832(5) 0.17950(9) 0.0596(11) Uani 1 1 d . . .
H3 H 0.0638 0.6472 0.1656 0.072 Uiso 1 1 calc R A .
N4 N 0.4793(4) 0.7361(4) 0.11948(7) 0.0557(10) Uani 1 1 d . . .
C4 C 0.0366(5) 0.6795(5) 0.19785(9) 0.0600(11) Uani 1 1 d . . .
H4 H -0.0629 0.6438 0.1965 0.072 Uiso 1 1 calc R . .
C5 C 0.1038(6) 0.7284(5) 0.21901(10) 0.0613(12) Uani 1 1 d . . .
C6 C 0.0305(7) 0.7277(6) 0.23925(11) 0.0744(15) Uani 1 1 d . . .
H6 H -0.0689 0.6946 0.2389 0.089 Uiso 1 1 calc R . .
C7 C 0.1034(8) 0.7743(7) 0.25886(13) 0.091(2) Uani 1 1 d . . .
H7 H 0.0539 0.7673 0.2725 0.109 Uiso 1 1 calc R A .
C8 C 0.2511(9) 0.8328(9) 0.25924(13) 0.097(2) Uani 1 1 d . . .
H8 H 0.3010 0.8695 0.2730 0.116 Uiso 1 1 calc R . .
C9 C 0.3256(7) 0.8385(8) 0.24035(11) 0.0891(19) Uani 1 1 d . . .
H9 H 0.4260 0.8780 0.2409 0.107 Uiso 1 1 calc R A .
C10 C 0.2510(6) 0.7845(6) 0.21989(10) 0.0689(13) Uani 1 1 d . . .
C11 C 0.3216(5) 0.7865(5) 0.19959(10) 0.0662(12) Uani 1 1 d . . .
H11 H 0.4221 0.8267 0.2001 0.079 Uiso 1 1 calc R A .
C12 C 0.5708(5) 0.6843(5) 0.11992(9) 0.0580(11) Uani 1 1 d . . .
H12 H 0.5850 0.6499 0.1339 0.070 Uiso 1 1 calc R A .
C13 C 0.6431(5) 0.6793(5) 0.10146(9) 0.0585(11) Uani 1 1 d . . .
H13 H 0.7057 0.6422 0.1028 0.070 Uiso 1 1 calc R . .
C14 C 0.6253(6) 0.7288(5) 0.08037(10) 0.0625(12) Uani 1 1 d . . .
C15 C 0.6955(7) 0.7271(6) 0.05987(11) 0.0742(15) Uani 1 1 d . . .
H15 H 0.7610 0.6931 0.0601 0.089 Uiso 1 1 calc R . .
C16 C 0.6690(10) 0.7731(8) 0.04054(13) 0.093(2) Uani 1 1 d . . .
H16 H 0.7105 0.7646 0.0269 0.111 Uiso 1 1 calc R A .
C17 C 0.5810(11) 0.8339(9) 0.03994(13) 0.094(2) Uani 1 1 d . . .
H17 H 0.5680 0.8713 0.0262 0.113 Uiso 1 1 calc R . .
C18 C 0.5146(10) 0.8390(8) 0.05902(11) 0.0877(18) Uani 1 1 d . . .
H18 H 0.4551 0.8801 0.0586 0.105 Uiso 1 1 calc R A .
C19 C 0.5330(7) 0.7838(6) 0.07955(10) 0.0680(13) Uani 1 1 d . . .
C20 C 0.4633(6) 0.7854(6) 0.09983(10) 0.0658(12) Uani 1 1 d . . .
H20 H 0.4017 0.8241 0.0993 0.079 Uiso 1 1 calc R A .
C21 C 0.2040(8) 0.4237(10) 0.1371(3) 0.040(2) Uani 0.50 1 d P A 2
H21 H 0.2154 0.4627 0.1223 0.047 Uiso 0.50 1 calc PR A 2
C22 C 0.1293(11) 0.2735(15) 0.1407(3) 0.040(2) Uani 0.50 1 d P A 2
C23 C 0.0731(10) 0.1799(10) 0.1213(3) 0.055(2) Uani 0.50 1 d P A 2
H23 H 0.0891 0.2186 0.1065 0.066 Uiso 0.50 1 calc PR A 2
C24 C -0.005(2) 0.032(2) 0.1245(4) 0.073(5) Uani 0.50 1 d P A 2
H24 H -0.0406 -0.0321 0.1121 0.087 Uiso 0.50 1 calc PR A 2
C25 C -0.028(4) -0.017(5) 0.1470(7) 0.067(8) Uani 0.50 1 d P A 2
H25 H -0.0893 -0.1163 0.1497 0.080 Uiso 0.50 1 calc PR A 2
C26 C 0.0318(16) 0.069(2) 0.1649(4) 0.063(4) Uani 0.50 1 d P A 2
H26 H 0.0225 0.0313 0.1797 0.076 Uiso 0.50 1 calc PR A 2
C27 C 0.1074(11) 0.2144(18) 0.1613(3) 0.047(4) Uani 0.50 1 d P A 2
C28 C 0.1709(9) 0.3128(9) 0.18002(16) 0.0452(19) Uani 0.50 1 d P A 2
H28 H 0.1617 0.2783 0.1950 0.054 Uiso 0.50 1 calc PR A 2
C29 C 0.2441(10) 0.4555(10) 0.1757(3) 0.045(2) Uani 0.50 1 d P A 2
H29 H 0.2874 0.5212 0.1878 0.054 Uiso 0.50 1 calc PR A 2
C30 C 0.2109(10) 0.4557(10) 0.1233(2) 0.047(2) Uani 0.50 1 d P B 1
H30 H 0.2306 0.5180 0.1108 0.056 Uiso 0.50 1 calc PR B 1
C31 C 0.1439(10) 0.3144(10) 0.11925(16) 0.049(2) Uani 0.50 1 d P B 1
H31 H 0.1218 0.2809 0.1041 0.059 Uiso 0.50 1 calc PR B 1
C32 C 0.1067(12) 0.2176(15) 0.1367(3) 0.037(3) Uani 0.50 1 d P B 1
C33 C 0.0335(15) 0.0636(15) 0.1336(4) 0.055(3) Uani 0.50 1 d P B 1
H33 H 0.0086 0.0248 0.1188 0.065 Uiso 0.50 1 calc PR B 1
C34 C 0.001(4) -0.024(3) 0.1514(7) 0.059(7) Uani 0.50 1 d P B 1
H34 H -0.0443 -0.1237 0.1492 0.070 Uiso 0.50 1 calc PR B 1
C35 C 0.0359(16) 0.0367(16) 0.1742(4) 0.067(4) Uani 0.50 1 d P B 1
H35 H 0.0070 -0.0268 0.1867 0.080 Uiso 0.50 1 calc PR B 1
C36 C 0.1086(10) 0.1813(11) 0.1785(3) 0.054(2) Uani 0.50 1 d P B 1
H36 H 0.1323 0.2167 0.1935 0.065 Uiso 0.50 1 calc PR B 1
C37 C 0.1455(14) 0.2720(14) 0.1605(2) 0.040(2) Uani 0.50 1 d P B 1
C38 C 0.2192(9) 0.4237(12) 0.1622(2) 0.0371(17) Uani 0.50 1 d P B 1
H38 H 0.2469 0.4636 0.1769 0.045 Uiso 0.50 1 calc PR B 1
C39 C 0.4590(15) 1.0451(14) 0.15337(16) 0.044(2) Uani 0.50 1 d P C 4
H39 H 0.3608 1.0035 0.1570 0.053 Uiso 0.50 1 calc PR C 4
C40 C 0.5396(18) 1.193(2) 0.1530(3) 0.045(4) Uani 0.50 1 d P C 4
C41 C 0.4773(11) 1.2771(12) 0.15873(17) 0.049(2) Uani 0.50 1 d P C 4
H41 H 0.3794 1.2325 0.1627 0.058 Uiso 0.50 1 calc PR C 4
C42 C 0.5574(13) 1.4198(10) 0.1584(2) 0.057(2) Uani 0.50 1 d P C 4
H42 H 0.5171 1.4764 0.1629 0.068 Uiso 0.50 1 calc PR C 4
C43 C 0.700(3) 1.4856(19) 0.1516(3) 0.055(3) Uani 0.50 1 d P C 4
H43 H 0.7546 1.5867 0.1510 0.066 Uiso 0.50 1 calc PR C 4
C44 C 0.7644(13) 1.408(2) 0.1458(2) 0.053(3) Uani 0.50 1 d P C 4
H44 H 0.8615 1.4543 0.1413 0.064 Uiso 0.50 1 calc PR C 4
C45 C 0.6825(13) 1.2603(18) 0.1467(2) 0.044(3) Uani 0.50 1 d P C 4
C46 C 0.7379(11) 1.1659(13) 0.14228(19) 0.057(3) Uani 0.50 1 d P C 4
H46 H 0.8354 1.2050 0.1383 0.068 Uiso 0.50 1 calc PR C 4
C47 C 0.6539(11) 1.0244(9) 0.14363(18) 0.051(2) Uani 0.50 1 d P C 4
H47 H 0.6940 0.9654 0.1408 0.061 Uiso 0.50 1 calc PR C 4
C48 C 0.3677(13) 1.0227(10) 0.15577(17) 0.051(2) Uani 0.50 1 d P D 3
H48 H 0.2686 0.9643 0.1586 0.061 Uiso 0.50 1 calc PR D 3
C49 C 0.4305(10) 1.1691(13) 0.15709(17) 0.050(2) Uani 0.50 1 d P D 3
H49 H 0.3744 1.2107 0.1610 0.060 Uiso 0.50 1 calc PR D 3
C50 C 0.575(2) 1.256(2) 0.1527(3) 0.048(4) Uani 0.50 1 d P D 3
C51 C 0.6426(19) 1.409(2) 0.1538(2) 0.053(3) Uani 0.50 1 d P D 3
H51 H 0.5910 1.4542 0.1584 0.064 Uiso 0.50 1 calc PR D 3
C52 C 0.783(3) 1.4861(19) 0.1482(3) 0.072(4) Uani 0.50 1 d P D 3
H52 H 0.8299 1.5871 0.1491 0.086 Uiso 0.50 1 calc PR D 3
C53 C 0.8608(13) 1.4186(10) 0.1407(2) 0.060(3) Uani 0.50 1 d P D 3
H53 H 0.9575 1.4756 0.1363 0.072 Uiso 0.50 1 calc PR D 3
C54 C 0.7993(10) 1.2774(12) 0.14008(18) 0.052(2) Uani 0.50 1 d P D 3
H54 H 0.8523 1.2336 0.1354 0.063 Uiso 0.50 1 calc PR D 3
C55 C 0.6544(14) 1.1926(18) 0.1464(2) 0.041(3) Uani 0.50 1 d P D 3
C56 C 0.5802(17) 1.0407(16) 0.14581(15) 0.0423(19) Uani 0.50 1 d P D 3
H56 H 0.6316 0.9942 0.1418 0.051 Uiso 0.50 1 calc PR D 3
C111 C 0.2353(8) 0.3584(7) 0.24033(12) 0.0820(18) Uani 1 1 d . . .
C112 C 0.3627(9) 0.3636(9) 0.2331(2) 0.105(2) Uani 1 1 d . E .
H112 H 0.4502 0.4514 0.2332 0.126 Uiso 1 1 calc R . .
C113 C 0.3585(7) 0.2338(9) 0.22552(13) 0.0850(18) Uani 1 1 d . . .
C114 C 0.2314(9) 0.1190(8) 0.22620(14) 0.0898(19) Uani 1 1 d . E .
H114 H 0.2248 0.0324 0.2213 0.108 Uiso 1 1 calc R . .
C115 C 0.1116(7) 0.1125(7) 0.23309(19) 0.0913(17) Uani 1 1 d . . .
H115 H 0.0237 0.0251 0.2329 0.110 Uiso 1 1 calc R E .
C116 C 0.1186(7) 0.2311(9) 0.24018(13) 0.0847(18) Uani 1 1 d . E .
H116 H 0.0333 0.2248 0.2456 0.102 Uiso 1 1 calc R . .
C117 C 0.240(3) 0.4902(18) 0.2482(3) 0.176(8) Uani 1 1 d . E 5
H118 H 0.1910 0.5185 0.2372 0.265 Uiso 1 1 calc R E 5
H119 H 0.3398 0.5664 0.2495 0.265 Uiso 1 1 calc R E 5
H117 H 0.1935 0.4733 0.2629 0.265 Uiso 1 1 calc R E 5
C118 C 0.490(2) 0.240(3) 0.2177(3) 0.188(10) Uani 1 1 d . E 5
H121 H 0.5570 0.3363 0.2124 0.282 Uiso 1 1 calc R E 5
H122 H 0.4680 0.1717 0.2054 0.282 Uiso 1 1 calc R E 5
H120 H 0.5333 0.2158 0.2303 0.282 Uiso 1 1 calc R E 5
N5A N 0.2550(12) 0.5036(12) 0.1544(2) 0.0418(19) Uani 0.50 1 d P A 2
N6A N 0.507(2) 0.9594(11) 0.14916(16) 0.0396(17) Uani 0.50 1 d P C 4
N5B N 0.2529(12) 0.5156(13) 0.14475(19) 0.0418(19) Uani 0.50 1 d P B 1
N6B N 0.4459(14) 0.9630(15) 0.15056(18) 0.044(3) Uani 0.50 1 d P D 3

loop_
_atom_site_aniso_label
_atom_site_aniso_U_11
_atom_site_aniso_U_22
_atom_site_aniso_U_33
_atom_site_aniso_U_23
_atom_site_aniso_U_13
_atom_site_aniso_U_12
Ni1 0.0654(4) 0.0437(3) 0.0289(3) -0.0001(2) -0.0096(2) 0.0220(3)
S1 0.0771(8) 0.1037(10) 0.0681(10) 0.0151(8) -0.0197(7) 0.0430(7)
N1 0.096(3) 0.085(3) 0.035(3) -0.0070(19) -0.009(2) 0.064(2)
C1 0.074(3) 0.064(2) 0.028(3) -0.0006(17) -0.001(2) 0.042(2)
S2 0.0956(9) 0.1035(10) 0.0697(11) -0.0167(8) -0.0365(8) 0.0613(8)
N2 0.060(2) 0.082(2) 0.032(3) 0.0077(18) -0.0048(18) 0.0228(18)
C2 0.053(2) 0.066(2) 0.031(3) -0.0032(18) -0.0039(18) 0.0235(19)
N3 0.071(2) 0.0571(18) 0.033(3) 0.0046(15) -0.0080(16) 0.0289(17)
C3 0.077(3) 0.065(2) 0.041(3) 0.0014(19) -0.017(2) 0.038(2)
N4 0.070(2) 0.0545(18) 0.033(3) -0.0027(15) -0.0107(17) 0.0239(16)
C4 0.072(3) 0.064(2) 0.049(3) 0.004(2) -0.001(2) 0.038(2)
C5 0.077(3) 0.056(2) 0.042(3) -0.0004(19) 0.002(2) 0.026(2)
C6 0.080(3) 0.068(3) 0.058(4) -0.004(2) 0.014(3) 0.024(2)
C7 0.095(4) 0.091(4) 0.055(5) -0.011(3) 0.021(3) 0.022(3)
C8 0.101(5) 0.120(5) 0.038(4) -0.019(3) -0.001(3) 0.031(4)
C9 0.079(3) 0.112(4) 0.040(4) -0.009(3) 0.001(3) 0.021(3)
C10 0.068(3) 0.077(3) 0.039(3) -0.004(2) -0.003(2) 0.019(2)
C11 0.065(2) 0.078(3) 0.040(3) 0.000(2) -0.005(2) 0.024(2)
C12 0.058(2) 0.059(2) 0.047(3) -0.0015(19) -0.013(2) 0.0213(19)
C13 0.062(2) 0.060(2) 0.045(3) -0.005(2) -0.009(2) 0.0250(19)
C14 0.079(3) 0.054(2) 0.050(3) -0.0005(19) 0.007(2) 0.029(2)
C15 0.100(4) 0.062(3) 0.058(4) 0.002(2) 0.016(3) 0.038(2)
C16 0.151(6) 0.096(4) 0.050(4) 0.009(3) 0.030(4) 0.075(4)
C17 0.151(6) 0.107(4) 0.046(4) 0.010(3) 0.010(4) 0.080(4)
C18 0.147(5) 0.113(4) 0.035(4) 0.007(3) 0.007(3) 0.089(4)
C19 0.106(4) 0.076(3) 0.036(3) 0.005(2) 0.001(3) 0.057(3)
C20 0.099(3) 0.079(3) 0.038(3) 0.002(2) -0.004(2) 0.058(3)
C21 0.042(4) 0.048(6) 0.035(8) -0.005(5) -0.009(4) 0.027(4)
C22 0.036(4) 0.045(5) 0.036(5) -0.013(5) -0.009(3) 0.018(4)
C23 0.058(5) 0.050(6) 0.056(8) -0.024(5) -0.008(5) 0.026(4)
C24 0.091(11) 0.062(8) 0.044(11) -0.017(6) -0.010(7) 0.023(7)
C25 0.067(15) 0.056(11) 0.070(15) 0.010(9) 0.005(12) 0.025(8)
C26 0.079(8) 0.055(10) 0.055(12) 0.018(7) 0.002(7) 0.032(7)
C27 0.026(5) 0.056(8) 0.050(12) -0.028(7) -0.013(5) 0.015(5)
C28 0.058(4) 0.048(5) 0.027(5) 0.008(3) 0.003(3) 0.025(4)
C29 0.060(5) 0.054(5) 0.028(7) -0.007(5) -0.007(4) 0.033(4)
C30 0.066(5) 0.055(5) 0.011(6) 0.003(4) -0.011(4) 0.025(4)
C31 0.062(4) 0.059(5) 0.031(5) -0.006(4) -0.007(3) 0.032(4)
C32 0.041(5) 0.039(6) 0.033(10) -0.007(6) -0.003(5) 0.021(5)
C33 0.059(7) 0.044(7) 0.061(12) -0.005(7) -0.011(6) 0.026(6)
C34 0.060(12) 0.030(6) 0.08(2) -0.001(9) 0.002(10) 0.022(7)
C35 0.069(7) 0.039(6) 0.081(15) 0.014(7) 0.013(8) 0.018(5)
C36 0.063(5) 0.062(6) 0.033(7) -0.001(4) 0.004(4) 0.029(4)
C37 0.036(4) 0.045(5) 0.036(5) -0.013(5) -0.009(3) 0.018(4)
C38 0.047(4) 0.055(6) 0.008(6) 0.003(4) 0.001(4) 0.025(4)
C39 0.058(8) 0.031(5) 0.044(7) -0.002(3) 0.001(4) 0.023(5)
C40 0.051(9) 0.061(10) 0.024(7) -0.006(7) 0.001(5) 0.029(8)
C41 0.062(5) 0.046(6) 0.050(6) 0.005(3) 0.009(4) 0.036(4)
C42 0.065(5) 0.049(5) 0.067(7) -0.001(4) 0.010(4) 0.036(5)
C43 0.061(8) 0.046(8) 0.049(7) -0.002(5) -0.013(5) 0.020(8)
C44 0.044(6) 0.059(9) 0.050(8) -0.001(6) 0.004(5) 0.021(6)
C45 0.047(7) 0.042(8) 0.041(7) -0.002(6) 0.004(4) 0.020(6)
C46 0.047(4) 0.058(7) 0.060(8) -0.007(4) 0.002(4) 0.023(5)
C47 0.042(4) 0.042(4) 0.060(7) -0.008(3) 0.007(4) 0.014(4)
C48 0.045(5) 0.059(5) 0.052(7) 0.011(4) 0.011(4) 0.029(4)
C49 0.055(5) 0.064(7) 0.050(7) 0.009(4) 0.011(4) 0.043(5)
C50 0.060(10) 0.053(10) 0.039(8) 0.003(7) -0.003(6) 0.034(8)
C51 0.074(9) 0.039(7) 0.042(7) 0.008(5) 0.005(5) 0.024(6)
C52 0.084(13) 0.039(7) 0.083(10) 0.000(6) -0.011(8) 0.023(8)
C53 0.057(6) 0.048(5) 0.056(7) -0.005(4) 0.010(4) 0.013(4)
C54 0.050(5) 0.055(7) 0.045(6) -0.007(4) 0.004(4) 0.022(5)
C55 0.053(7) 0.046(7) 0.031(6) -0.003(6) 0.006(4) 0.030(6)
C56 0.045(5) 0.063(8) 0.026(6) -0.003(4) 0.008(4) 0.032(7)
C111 0.115(5) 0.080(4) 0.048(4) -0.001(3) -0.012(3) 0.047(4)
C112 0.102(5) 0.097(5) 0.073(4) 0.023(4) -0.022(4) 0.017(4)
C113 0.089(4) 0.119(5) 0.049(4) 0.014(3) 0.000(3) 0.053(4)
C114 0.113(6) 0.097(4) 0.066(5) -0.002(3) -0.023(4) 0.058(4)
C115 0.091(4) 0.086(4) 0.078(4) 0.016(3) -0.020(4) 0.030(3)
C116 0.090(4) 0.114(5) 0.059(4) 0.023(3) 0.001(3) 0.057(4)
C117 0.34(3) 0.148(9) 0.096(10) -0.018(7) -0.043(11) 0.159(14)
C118 0.161(11) 0.35(3) 0.116(12) 0.079(14) 0.044(9) 0.175(16)
N5A 0.057(2) 0.043(3) 0.024(7) 0.026(6) 0.006(5) 0.0232(19)
N6A 0.037(5) 0.036(5) 0.034(4) 0.003(3) 0.010(4) 0.009(6)
N5B 0.057(2) 0.043(3) 0.024(7) 0.026(6) 0.006(5) 0.0232(19)
N6B 0.031(5) 0.062(8) 0.040(5) 0.009(4) 0.009(4) 0.023(6)

loop_
_atom_type_symbol
_atom_type_description
_atom_type_scat_dispersion_real
_atom_type_scat_dispersion_imag
_atom_type_scat_source
C C 0.0033 0.0016 'International Tables Vol C Tables 4.2.6.8 and 6.1.1.4'
H H 0.0000 0.0000 'International Tables Vol C Tables 4.2.6.8 and 6.1.1.4'
N N 0.0061 0.0033 'International Tables Vol C Tables 4.2.6.8 and 6.1.1.4'
S S 0.1246 0.1234 'International Tables Vol C Tables 4.2.6.8 and 6.1.1.4'
Ni Ni 0.3393 1.1124 'International Tables Vol C Tables 4.2.6.8 and 6.1.1.4'

loop_
_geom_angle_atom_site_label_1
_geom_angle_atom_site_label_2
_geom_angle_atom_site_label_3
_geom_angle
N2 Ni1 N1 178.93(16)
N2 Ni1 N5B 96.2(3)
N1 Ni1 N5B 84.8(3)
N2 Ni1 N6A 83.3(4)
N1 Ni1 N6A 95.7(4)
N5B Ni1 N6A 169.1(5)
N2 Ni1 N4 90.25(18)
N1 Ni1 N4 89.79(17)
N5B Ni1 N4 84.3(3)
N6A Ni1 N4 84.8(4)
N2 Ni1 N3 89.62(17)
N1 Ni1 N3 90.34(18)
N5B Ni1 N3 95.9(3)
N6A Ni1 N3 95.0(4)
N4 Ni1 N3 179.77(18)
N2 Ni1 N6B 97.0(4)
N1 Ni1 N6B 81.9(4)
N5B Ni1 N6B 166.7(5)
N6A Ni1 N6B 18.4(2)
N4 Ni1 N6B 96.8(4)
N3 Ni1 N6B 83.0(4)
N2 Ni1 N5A 85.7(3)
N1 Ni1 N5A 95.4(3)
N5B Ni1 N5A 15.5(3)
N6A Ni1 N5A 168.9(5)
N4 Ni1 N5A 95.7(4)
N3 Ni1 N5A 84.5(4)
N6B Ni1 N5A 167.2(5)
C1 N1 Ni1 173.4(4)
N1 C1 S1 178.9(5)
C2 N2 Ni1 173.6(4)
N2 C2 S2 178.2(5)
C11 N3 C3 116.4(5)
C11 N3 Ni1 123.2(4)
C3 N3 Ni1 120.3(3)
C4 C3 N3 123.4(5)
C20 N4 C12 116.8(5)
C20 N4 Ni1 122.7(4)
C12 N4 Ni1 120.4(3)
C3 C4 C5 120.5(5)
C10 C5 C4 117.4(5)
C10 C5 C6 118.7(5)
C4 C5 C6 123.9(5)
C7 C6 C5 119.7(6)
C6 C7 C8 120.4(6)
C9 C8 C7 121.8(7)
C8 C9 C10 118.8(7)
C5 C10 C9 120.5(6)
C5 C10 C11 117.7(5)
C9 C10 C11 121.8(5)
N3 C11 C10 124.5(5)
N4 C12 C13 123.6(5)
C12 C13 C14 120.3(5)
C19 C14 C13 117.2(5)
C19 C14 C15 118.2(5)
C13 C14 C15 124.6(5)
C16 C15 C14 120.2(6)
C15 C16 C17 121.4(6)
C18 C17 C16 119.8(7)
C17 C18 C19 120.7(7)
C14 C19 C18 119.6(6)
C14 C19 C20 118.3(5)
C18 C19 C20 122.2(5)
N4 C20 C19 123.9(5)
N5A C21 C22 117.4(14)
C27 C22 C21 123.1(14)
C27 C22 C23 118.1(13)
C21 C22 C23 118.7(13)
C24 C23 C22 119.8(15)
C25 C24 C23 117(2)
C26 C25 C24 123(3)
C25 C26 C27 118(2)
C22 C27 C26 123.4(15)
C22 C27 C28 115.9(13)
C26 C27 C28 120.7(17)
C29 C28 C27 119.0(12)
N5A C29 C28 120.1(12)
C31 C30 N5B 123.8(12)
C30 C31 C32 121.0(11)
C31 C32 C33 124.0(15)
C31 C32 C37 119.0(12)
C33 C32 C37 117.0(14)
C34 C33 C32 121(2)
C33 C34 C35 119(2)
C36 C35 C34 123(2)
C37 C36 C35 118.1(16)
C36 C37 C38 124.7(13)
C36 C37 C32 121.5(12)
C38 C37 C32 113.8(13)
N5B C38 C37 125.8(13)
N6A C39 C40 125.4(14)
C39 C40 C45 119.8(18)
C39 C40 C41 120.7(15)
C45 C40 C41 119.5(18)
C42 C41 C40 119.7(12)
C41 C42 C43 120.1(11)
C44 C43 C42 122.0(18)
C43 C44 C45 117.9(15)
C40 C45 C44 120.8(17)
C40 C45 C46 115.3(16)
C44 C45 C46 123.9(11)
C47 C46 C45 121.0(11)
C46 C47 N6A 122.2(11)
N6B C48 C49 120.2(11)
C50 C49 C48 120.7(11)
C49 C50 C55 118.6(17)
C49 C50 C51 121.8(15)
C55 C50 C51 119.6(19)
C52 C51 C50 117.9(18)
C51 C52 C53 121.5(17)
C54 C53 C52 120.8(12)
C53 C54 C55 119.6(11)
C50 C55 C54 120.5(17)
C50 C55 C56 116.4(16)
C54 C55 C56 123.0(12)
N6B C56 C55 123.1(12)
C116 C111 C112 116.2(8)
C116 C111 C117 124.3(14)
C112 C111 C117 119.5(13)
C111 C112 C113 119.6(6)
C114 C113 C112 114.7(8)
C114 C113 C118 125.8(16)
C112 C113 C118 119.5(15)
C113 C114 C115 126.3(8)
C116 C115 C114 117.9(6)
C115 C116 C111 125.2(7)
C21 N5A C29 124.4(12)
C21 N5A Ni1 118.6(9)
C29 N5A Ni1 117.0(9)
C39 N6A C47 116.2(10)
C39 N6A Ni1 120.4(14)
C47 N6A Ni1 123.4(9)
C38 N5B C30 116.5(10)
C38 N5B Ni1 121.6(9)
C30 N5B Ni1 121.9(7)
C56 N6B C48 121.0(14)
C56 N6B Ni1 113.9(14)
C48 N6B Ni1 125.1(9)

loop_
_geom_bond_atom_site_label_1
_geom_bond_atom_site_label_2
_geom_bond_distance
Ni1 N2 2.038(4)
Ni1 N1 2.045(4)
Ni1 N5B 2.087(13)
Ni1 N6A 2.121(12)
Ni1 N4 2.154(5)
Ni1 N3 2.158(5)
Ni1 N6B 2.170(16)
Ni1 N5A 2.196(11)
S1 C1 1.619(5)
N1 C1 1.161(7)
S2 C2 1.620(5)
N2 C2 1.170(7)
N3 C11 1.328(8)
N3 C3 1.367(7)
C3 C4 1.353(8)
N4 C20 1.327(7)
N4 C12 1.363(7)
C4 C5 1.411(9)
C5 C10 1.395(9)
C5 C6 1.436(9)
C6 C7 1.352(11)
C7 C8 1.397(13)
C8 C9 1.362(11)
C9 C10 1.410(9)
C10 C11 1.419(9)
C12 C13 1.361(8)
C13 C14 1.409(9)
C14 C19 1.397(9)
C14 C15 1.437(9)
C15 C16 1.335(11)
C16 C17 1.405(13)
C17 C18 1.354(11)
C18 C19 1.411(9)
C19 C20 1.423(9)
C21 N5A 1.276(18)
C21 C22 1.426(19)
C22 C27 1.34(3)
C22 C23 1.448(16)
C23 C24 1.40(2)
C24 C25 1.41(5)
C25 C26 1.35(5)
C26 C27 1.38(3)
C27 C28 1.452(15)
C28 C29 1.364(13)
C29 N5A 1.347(19)
C30 C31 1.348(14)
C30 N5B 1.393(18)
C31 C32 1.383(17)
C32 C33 1.46(2)
C32 C37 1.50(2)
C33 C34 1.34(4)
C34 C35 1.47(5)
C35 C36 1.38(2)
C36 C37 1.36(2)
C37 C38 1.428(19)
C38 N5B 1.351(13)
C39 N6A 1.295(18)
C39 C40 1.39(3)
C40 C45 1.39(2)
C40 C41 1.42(2)
C41 C42 1.344(16)
C42 C43 1.40(3)
C43 C44 1.37(2)
C44 C45 1.39(3)
C45 C46 1.445(19)
C46 C47 1.339(16)
C47 N6A 1.42(2)
C48 N6B 1.33(2)
C48 C49 1.382(16)
C49 C50 1.39(2)
C50 C55 1.40(2)
C50 C51 1.44(3)
C51 C52 1.36(3)
C52 C53 1.44(4)
C53 C54 1.330(17)
C54 C55 1.416(18)
C55 C56 1.43(2)
C56 N6B 1.297(17)
C111 C116 1.327(11)
C111 C112 1.419(16)
C111 C117 1.477(16)
C112 C113 1.455(17)
C113 C114 1.317(12)
C113 C118 1.470(16)
C114 C115 1.328(14)
C115 C116 1.318(14)
